data_4038655
loop_
_publ_author_name
'Dressler, Justin'
'Barker, Joshua E.'
'Karas, Lucas J.'
'Hashimoto, Hannah'
'Kishi, Ryohei'
'Zakharov, Lev N.'
'MacMillan, Samantha N.'
'G\'omez-Garc\'ia, Carlos J'
'Nakano, Masayoshi'
'Wu, Judy I.'
'Haley, Michael M.'

_publ_section_title
;
 Late-stage Modification of Electronic Properties of Antiaromatic and
 Diradicaloid Indeno[1,2-b]fluorene Analogues via Sulfur Oxidation.
;
_journal_name_full 'The Journal of organic chemistry'
_journal_paper_doi 10.1021/acs.joc.0c01387
_journal_year 2020
_chemical_formula_sum 'C48 H44 O4 S2'
_chemical_formula_weight 748.95
_space_group_crystal_system triclinic
_space_group_IT_number 2
_space_group_name_Hall '-P 1'
_space_group_name_H-M_alt 'P -1'
_atom_sites_solution_hydrogens geom
_audit_creation_method SHELXL-2014/7
_cell_angle_alpha 115.901(3)
_cell_angle_beta 94.740(3)
_cell_angle_gamma 112.307(3)
_cell_formula_units_Z 2
_cell_length_a 13.0977(14)
_cell_length_b 15.0775(16)
_cell_length_c 15.4634(15)
_cell_measurement_reflns_used 3394
_cell_measurement_temperature 173(2)
_cell_measurement_theta_max 24.99
_cell_measurement_theta_min 2.57
_cell_volume 2425.5(5)
_computing_cell_refinement 'Bruker SAINT'
_computing_data_collection 'Bruker APEX2'
_computing_data_reduction 'Bruker SAINT'
_computing_molecular_graphics 'Bruker SHELXTL'
_computing_publication_material 'Bruker SHELXTL'
_computing_structure_refinement 'SHELXL-2014/7 (Sheldrick, 2014)'
_computing_structure_solution 'SHELXS-97 (Sheldrick 2008)'
_diffrn_ambient_temperature 173(2)
_diffrn_measured_fraction_theta_full 0.995
_diffrn_measured_fraction_theta_max 0.995
_diffrn_measurement_device_type 'Bruker Apex II CCD'
_diffrn_measurement_method '\w and \f scans'
_diffrn_radiation_type MoK\a
_diffrn_radiation_wavelength 0.71073
_diffrn_reflns_av_R_equivalents 0.0485
_diffrn_reflns_av_unetI/netI 0.1257
_diffrn_reflns_Laue_measured_fraction_full 0.995
_diffrn_reflns_Laue_measured_fraction_max 0.995
_diffrn_reflns_limit_h_max 15
_diffrn_reflns_limit_h_min -15
_diffrn_reflns_limit_k_max 16
_diffrn_reflns_limit_k_min -17
_diffrn_reflns_limit_l_max 18
_diffrn_reflns_limit_l_min -18
_diffrn_reflns_number 17634
_diffrn_reflns_point_group_measured_fraction_full 0.995
_diffrn_reflns_point_group_measured_fraction_max 0.995
_diffrn_reflns_theta_full 24.999
_diffrn_reflns_theta_max 24.999
_diffrn_reflns_theta_min 1.534
_diffrn_source 'Incoatec I\mS'
_exptl_absorpt_coefficient_mu 0.146
_exptl_absorpt_correction_T_max 0.7457
_exptl_absorpt_correction_T_min 0.6596
_exptl_absorpt_correction_type multi-scan
_exptl_absorpt_process_details SADABS
_exptl_crystal_colour 'deep blue/purple'
_exptl_crystal_density_diffrn 1.025
_exptl_crystal_description cut-block
_exptl_crystal_F_000 792
_exptl_crystal_size_max 0.060
_exptl_crystal_size_mid 0.030
_exptl_crystal_size_min 0.010
_platon_squeeze_details
;
I mixture of solvent molecules, CH2Cl2/CHCl3/NCCH3, is highly 
disordered in an area around an inversion center. They were
treated by SQUEEZE and not included in the total formular 
of the compound.   
;
_refine_diff_density_max 0.465
_refine_diff_density_min -0.389
_refine_diff_density_rms 0.067
_refine_ls_extinction_method none
_refine_ls_goodness_of_fit_ref 1.002
_refine_ls_hydrogen_treatment constr
_refine_ls_matrix_type full
_refine_ls_number_parameters 487
_refine_ls_number_reflns 8491
_refine_ls_number_restraints 0
_refine_ls_restrained_S_all 1.002
_refine_ls_R_factor_all 0.1466
_refine_ls_R_factor_gt 0.0848
_refine_ls_shift/su_max 0.000
_refine_ls_shift/su_mean 0.000
_refine_ls_structure_factor_coef Fsqd
_refine_ls_weighting_details 'w=1/[\s^2^(Fo^2^)+(0.1102P)^2^] where P=(Fo^2^+2Fc^2^)/3'
_refine_ls_weighting_scheme calc
_refine_ls_wR_factor_gt 0.2035
_refine_ls_wR_factor_ref 0.2237
_reflns_Friedel_coverage 0.000
_reflns_number_gt 4288
_reflns_number_total 8491
_reflns_threshold_expression 'I > 2\s(I)'
_cod_data_source_file jo0c01387_si_003.cif
_cod_data_source_block mo_mh265_0m_a_sqd
_cod_original_cell_volume 2425.5(4)
_cod_database_code 4038655
_shelx_shelxl_version_number 2014/7
_shelx_space_group_comment
;
The symmetry employed for this shelxl refinement is uniquely defined
by the following loop, which should always be used as a source of
symmetry information in preference to the above space-group names.
They are only intended as comments.
;
_shelx_estimated_absorpt_t_min 0.991
_shelx_estimated_absorpt_t_max 0.999
_platon_squeeze_void_probe_radius 1.20

loop_
_space_group_symop_operation_xyz
'x, y, z'
'-x, -y, -z'

loop_
_atom_site_label
_atom_site_type_symbol
_atom_site_fract_x
_atom_site_fract_y
_atom_site_fract_z
_atom_site_U_iso_or_equiv
_atom_site_adp_type
_atom_site_occupancy
_atom_site_site_symmetry_order
_atom_site_calc_flag
_atom_site_refinement_flags_posn
_atom_site_refinement_flags_adp
_atom_site_refinement_flags_occupancy
_atom_site_disorder_assembly
_atom_site_disorder_group
S1 S 0.47129(12) 0.12282(10) 0.39945(8) 0.0443(4) Uani 1 1 d . . . . .
O1 O 0.5756(3) 0.1126(3) 0.3967(2) 0.0612(10) Uani 1 1 d . . . . .
O2 O 0.3676(3) 0.0313(2) 0.3215(2) 0.0618(11) Uani 1 1 d . . . . .
C1 C 0.5084(3) 0.4884(3) 0.4037(3) 0.0262(9) Uani 1 1 d . . . . .
H1B H 0.5138 0.4814 0.3404 0.031 Uiso 1 1 calc R U . . .
C2 C 0.5025(3) 0.4072(3) 0.4237(3) 0.0271(10) Uani 1 1 d . . . . .
C3 C 0.4938(3) 0.4164(3) 0.5199(3) 0.0259(9) Uani 1 1 d . . . . .
C4 C 0.4835(4) 0.3187(3) 0.5134(3) 0.0287(10) Uani 1 1 d . . . . .
C5 C 0.4890(4) 0.2503(3) 0.4156(3) 0.0306(10) Uani 1 1 d . . . . .
C6 C 0.5002(3) 0.3006(3) 0.3586(3) 0.0274(10) Uani 1 1 d . . . . .
C7 C 0.4584(4) 0.2629(3) 0.5717(3) 0.0298(10) Uani 1 1 d . . . . .
C8 C 0.4502(4) 0.1565(3) 0.5194(3) 0.0358(11) Uani 1 1 d . . . . .
C9 C 0.4222(4) 0.0862(4) 0.5580(3) 0.0445(13) Uani 1 1 d . . . . .
H9A H 0.4164 0.0139 0.5217 0.053 Uiso 1 1 calc R U . . .
C10 C 0.4028(4) 0.1245(4) 0.6520(3) 0.0466(13) Uani 1 1 d . . . . .
H10B H 0.3835 0.0780 0.6804 0.056 Uiso 1 1 calc R U . . .
C11 C 0.4113(4) 0.2292(4) 0.7038(3) 0.0433(12) Uani 1 1 d . . . . .
H11A H 0.3972 0.2535 0.7674 0.052 Uiso 1 1 calc R U . . .
C12 C 0.4398(4) 0.2999(4) 0.6657(3) 0.0378(11) Uani 1 1 d . . . . .
H12A H 0.4466 0.3724 0.7030 0.045 Uiso 1 1 calc R U . . .
C13 C 0.5067(3) 0.2605(3) 0.2551(3) 0.0246(9) Uani 1 1 d . . . . .
C14 C 0.6117(4) 0.2806(5) 0.2356(3) 0.0531(14) Uani 1 1 d . . . . .
C15 C 0.6158(4) 0.2405(4) 0.1370(3) 0.0511(14) Uani 1 1 d . . . . .
H15B H 0.6890 0.2549 0.1253 0.061 Uiso 1 1 calc R U . . .
C16 C 0.5203(4) 0.1818(3) 0.0565(3) 0.0291(10) Uani 1 1 d . . . . .
C17 C 0.4160(4) 0.1654(4) 0.0774(3) 0.0458(13) Uani 1 1 d . . . . .
H17B H 0.3475 0.1266 0.0230 0.055 Uiso 1 1 calc R U . . .
C18 C 0.4076(4) 0.2036(4) 0.1749(3) 0.0420(12) Uani 1 1 d . . . . .
C19 C 0.7213(5) 0.3452(8) 0.3227(4) 0.151(4) Uani 1 1 d . . . . .
H19D H 0.7881 0.3525 0.2968 0.227 Uiso 1 1 calc R U . . .
H19E H 0.7300 0.4193 0.3682 0.227 Uiso 1 1 calc R U . . .
H19F H 0.7168 0.3055 0.3595 0.227 Uiso 1 1 calc R U . . .
C20 C 0.2897(5) 0.1832(7) 0.1933(4) 0.105(3) Uani 1 1 d . . . . .
H20D H 0.2296 0.1421 0.1286 0.157 Uiso 1 1 calc R U . . .
H20E H 0.2730 0.1398 0.2271 0.157 Uiso 1 1 calc R U . . .
H20F H 0.2910 0.2548 0.2358 0.157 Uiso 1 1 calc R U . . .
C21 C 0.5272(4) 0.1386(4) -0.0527(3) 0.0359(11) Uani 1 1 d . . . . .
C22 C 0.6275(5) 0.1125(6) -0.0642(4) 0.083(2) Uani 1 1 d . . . . .
H22A H 0.6175 0.0542 -0.0481 0.124 Uiso 1 1 calc R U . . .
H22B H 0.6302 0.0866 -0.1338 0.124 Uiso 1 1 calc R U . . .
H22C H 0.6998 0.1797 -0.0182 0.124 Uiso 1 1 calc R U . . .
C23 C 0.4155(5) 0.0339(4) -0.1284(3) 0.0693(18) Uani 1 1 d . . . . .
H23A H 0.3497 0.0497 -0.1217 0.104 Uiso 1 1 calc R U . . .
H23B H 0.4210 0.0113 -0.1969 0.104 Uiso 1 1 calc R U . . .
H23C H 0.4046 -0.0264 -0.1149 0.104 Uiso 1 1 calc R U . . .
C24 C 0.5438(5) 0.2291(4) -0.0779(3) 0.0578(15) Uani 1 1 d . . . . .
H24A H 0.4790 0.2466 -0.0706 0.087 Uiso 1 1 calc R U . . .
H24B H 0.6163 0.2961 -0.0319 0.087 Uiso 1 1 calc R U . . .
H24C H 0.5467 0.2030 -0.1474 0.087 Uiso 1 1 calc R U . . .
S1' S 0.79542(10) 0.53336(10) 0.76707(9) 0.0401(3) Uani 1 1 d . . . . .
O1' O 0.6877(3) 0.5343(3) 0.7452(3) 0.0541(9) Uani 1 1 d . . . . .
O2' O 0.8688(3) 0.6057(3) 0.8700(2) 0.0520(9) Uani 1 1 d . . . . .
C1' C 1.0343(3) 0.6127(3) 0.5235(3) 0.0286(10) Uani 1 1 d . . . . .
H1'B H 1.0569 0.6868 0.5384 0.034 Uiso 1 1 calc R U . . .
C2' C 0.9708(3) 0.5711(3) 0.5758(3) 0.0288(10) Uani 1 1 d . . . . .
C3' C 0.9353(3) 0.4581(3) 0.5527(3) 0.0303(10) Uani 1 1 d . . . . .
C4' C 0.8739(4) 0.4428(3) 0.6199(3) 0.0328(10) Uani 1 1 d . . . . .
C5' C 0.8717(4) 0.5463(4) 0.6822(3) 0.0347(11) Uani 1 1 d . . . . .
C6' C 0.9298(3) 0.6265(3) 0.6591(3) 0.0306(10) Uani 1 1 d . . . . .
C7' C 0.8205(4) 0.3589(4) 0.6453(3) 0.0345(11) Uani 1 1 d . . . . .
C8' C 0.7745(4) 0.3961(4) 0.7244(3) 0.0364(11) Uani 1 1 d . . . . .
C9' C 0.7234(4) 0.3326(4) 0.7666(4) 0.0515(13) Uani 1 1 d . . . . .
H9'A H 0.6905 0.3583 0.8189 0.062 Uiso 1 1 calc R U . . .
C10' C 0.7222(5) 0.2297(4) 0.7293(4) 0.0593(15) Uani 1 1 d . . . . .
H10A H 0.6894 0.1848 0.7576 0.071 Uiso 1 1 calc R U . . .
C11' C 0.7679(4) 0.1923(4) 0.6520(4) 0.0494(13) Uani 1 1 d . . . . .
H11B H 0.7661 0.1218 0.6278 0.059 Uiso 1 1 calc R U . . .
C12' C 0.8163(4) 0.2546(4) 0.6088(4) 0.0448(12) Uani 1 1 d . . . . .
H12B H 0.8466 0.2269 0.5549 0.054 Uiso 1 1 calc R U . . .
C13' C 0.9527(3) 0.7426(3) 0.7045(3) 0.0279(10) Uani 1 1 d . . . . .
C14' C 1.0385(4) 0.8229(4) 0.7964(3) 0.0404(11) Uani 1 1 d . . . . .
C15' C 1.0608(4) 0.9328(4) 0.8385(4) 0.0499(13) Uani 1 1 d . . . . .
H15A H 1.1179 0.9866 0.9019 0.060 Uiso 1 1 calc R U . . .
C16' C 1.0026(4) 0.9671(4) 0.7911(4) 0.0446(12) Uani 1 1 d . . . . .
C17' C 0.9197(4) 0.8867(4) 0.7000(3) 0.0427(12) Uani 1 1 d . . . . .
H17A H 0.8783 0.9081 0.6663 0.051 Uiso 1 1 calc R U . . .
C18' C 0.8941(4) 0.7750(4) 0.6550(3) 0.0349(11) Uani 1 1 d . . . . .
C19' C 1.1078(5) 0.7909(5) 0.8504(4) 0.0651(16) Uani 1 1 d . . . . .
H19A H 1.0814 0.7106 0.8109 0.098 Uiso 1 1 calc R U . . .
H19B H 1.1900 0.8310 0.8581 0.098 Uiso 1 1 calc R U . . .
H19C H 1.0966 0.8106 0.9170 0.098 Uiso 1 1 calc R U . . .
C20' C 0.7985(4) 0.6891(4) 0.5555(4) 0.0573(15) Uani 1 1 d . . . . .
H20A H 0.7670 0.7267 0.5317 0.086 Uiso 1 1 calc R U . . .
H20B H 0.8302 0.6499 0.5055 0.086 Uiso 1 1 calc R U . . .
H20C H 0.7369 0.6356 0.5654 0.086 Uiso 1 1 calc R U . . .
C21' C 1.0299(5) 1.0894(4) 0.8421(5) 0.0690(17) Uani 1 1 d . . . . .
C22' C 1.0088(15) 1.1224(8) 0.9362(8) 0.259(9) Uani 1 1 d . . . . .
H22D H 0.9280 1.0750 0.9268 0.388 Uiso 1 1 calc R U . . .
H22E H 1.0600 1.1152 0.9798 0.388 Uiso 1 1 calc R U . . .
H22F H 1.0236 1.2001 0.9675 0.388 Uiso 1 1 calc R U . . .
C23' C 1.1519(7) 1.1590(6) 0.8518(11) 0.230(8) Uani 1 1 d . . . . .
H23D H 1.1633 1.1336 0.7850 0.345 Uiso 1 1 calc R U . . .
H23E H 1.1681 1.2370 0.8823 0.345 Uiso 1 1 calc R U . . .
H23F H 1.2045 1.1521 0.8946 0.345 Uiso 1 1 calc R U . . .
C24' C 0.9508(8) 1.1098(6) 0.7849(8) 0.180(5) Uani 1 1 d . . . . .
H24D H 0.9602 1.0887 0.7176 0.270 Uiso 1 1 calc R U . . .
H24E H 0.8704 1.0651 0.7786 0.270 Uiso 1 1 calc R U . . .
H24F H 0.9705 1.1888 0.8212 0.270 Uiso 1 1 calc R U . . .

loop_
_atom_site_aniso_label
_atom_site_aniso_U_11
_atom_site_aniso_U_22
_atom_site_aniso_U_33
_atom_site_aniso_U_23
_atom_site_aniso_U_13
_atom_site_aniso_U_12
S1 0.0938(10) 0.0273(7) 0.0238(6) 0.0157(5) 0.0173(6) 0.0359(7)
O1 0.113(3) 0.075(3) 0.054(2) 0.047(2) 0.049(2) 0.077(3)
O2 0.118(3) 0.0204(17) 0.0268(17) 0.0097(15) 0.0039(19) 0.020(2)
C1 0.040(3) 0.023(2) 0.020(2) 0.0129(19) 0.0109(19) 0.016(2)
C2 0.043(3) 0.024(2) 0.021(2) 0.0130(19) 0.0094(19) 0.020(2)
C3 0.042(3) 0.027(2) 0.016(2) 0.0126(19) 0.0099(18) 0.019(2)
C4 0.054(3) 0.022(2) 0.015(2) 0.0095(18) 0.0108(19) 0.022(2)
C5 0.057(3) 0.015(2) 0.017(2) 0.0049(18) 0.006(2) 0.019(2)
C6 0.043(3) 0.024(2) 0.020(2) 0.0117(19) 0.0101(19) 0.019(2)
C7 0.053(3) 0.021(2) 0.020(2) 0.0133(19) 0.009(2) 0.018(2)
C8 0.062(3) 0.022(2) 0.023(2) 0.012(2) 0.007(2) 0.020(2)
C9 0.082(4) 0.033(3) 0.033(3) 0.023(2) 0.015(2) 0.032(3)
C10 0.076(4) 0.038(3) 0.037(3) 0.033(3) 0.013(2) 0.021(3)
C11 0.072(3) 0.035(3) 0.026(2) 0.020(2) 0.015(2) 0.021(3)
C12 0.062(3) 0.031(3) 0.029(2) 0.020(2) 0.014(2) 0.024(2)
C13 0.042(3) 0.018(2) 0.019(2) 0.0092(18) 0.0092(19) 0.019(2)
C14 0.049(3) 0.073(4) 0.020(2) 0.009(3) 0.005(2) 0.031(3)
C15 0.037(3) 0.065(4) 0.027(3) 0.004(3) 0.013(2) 0.022(3)
C16 0.051(3) 0.025(2) 0.022(2) 0.016(2) 0.014(2) 0.022(2)
C17 0.047(3) 0.062(3) 0.013(2) 0.007(2) 0.002(2) 0.026(3)
C18 0.046(3) 0.055(3) 0.029(3) 0.022(2) 0.018(2) 0.025(3)
C19 0.050(4) 0.249(11) 0.034(4) -0.010(5) 0.003(3) 0.056(5)
C20 0.045(4) 0.171(8) 0.038(3) 0.018(4) 0.015(3) 0.034(4)
C21 0.055(3) 0.041(3) 0.019(2) 0.016(2) 0.016(2) 0.027(2)
C22 0.117(5) 0.149(6) 0.036(3) 0.049(4) 0.046(3) 0.104(5)
C23 0.095(4) 0.055(4) 0.023(3) 0.005(3) 0.026(3) 0.017(3)
C24 0.096(4) 0.058(4) 0.033(3) 0.031(3) 0.024(3) 0.037(3)
S1' 0.0500(8) 0.0381(7) 0.0361(7) 0.0193(6) 0.0204(6) 0.0219(6)
O1' 0.053(2) 0.058(2) 0.065(2) 0.033(2) 0.0321(19) 0.0340(19)
O2' 0.066(2) 0.051(2) 0.0362(19) 0.0187(17) 0.0218(17) 0.0277(19)
C1' 0.036(2) 0.016(2) 0.027(2) 0.0078(19) 0.0065(19) 0.011(2)
C2' 0.033(2) 0.022(2) 0.030(2) 0.013(2) 0.009(2) 0.013(2)
C3' 0.033(2) 0.026(2) 0.030(2) 0.014(2) 0.008(2) 0.012(2)
C4' 0.038(3) 0.026(2) 0.032(2) 0.017(2) 0.009(2) 0.011(2)
C5' 0.044(3) 0.027(2) 0.030(2) 0.013(2) 0.013(2) 0.014(2)
C6' 0.035(3) 0.025(2) 0.026(2) 0.011(2) 0.0056(19) 0.012(2)
C7' 0.036(3) 0.028(3) 0.035(3) 0.018(2) 0.009(2) 0.007(2)
C8' 0.042(3) 0.035(3) 0.036(3) 0.021(2) 0.015(2) 0.017(2)
C9' 0.061(3) 0.049(3) 0.057(3) 0.034(3) 0.035(3) 0.024(3)
C10' 0.083(4) 0.044(3) 0.058(3) 0.038(3) 0.030(3) 0.019(3)
C11' 0.069(4) 0.037(3) 0.052(3) 0.030(3) 0.028(3) 0.023(3)
C12' 0.056(3) 0.033(3) 0.044(3) 0.022(2) 0.020(2) 0.016(2)
C13' 0.033(2) 0.022(2) 0.029(2) 0.012(2) 0.013(2) 0.013(2)
C14' 0.041(3) 0.030(3) 0.041(3) 0.012(2) 0.008(2) 0.017(2)
C15' 0.051(3) 0.033(3) 0.044(3) 0.010(2) 0.001(2) 0.014(3)
C16' 0.047(3) 0.028(3) 0.055(3) 0.015(3) 0.020(3) 0.020(2)
C17' 0.051(3) 0.035(3) 0.042(3) 0.019(2) 0.011(2) 0.021(3)
C18' 0.039(3) 0.030(3) 0.035(3) 0.015(2) 0.016(2) 0.017(2)
C19' 0.076(4) 0.050(3) 0.052(3) 0.013(3) -0.010(3) 0.033(3)
C20' 0.052(3) 0.047(3) 0.059(3) 0.022(3) -0.004(3) 0.021(3)
C21' 0.089(5) 0.033(3) 0.064(4) 0.009(3) 0.012(3) 0.030(3)
C22' 0.58(3) 0.095(7) 0.140(9) 0.046(7) 0.147(14) 0.199(13)
C23' 0.092(7) 0.046(5) 0.49(2) 0.113(9) 0.035(10) 0.013(5)
C24' 0.162(9) 0.049(5) 0.258(12) 0.033(6) -0.038(8) 0.057(5)

loop_
_atom_type_symbol
_atom_type_description
_atom_type_scat_dispersion_real
_atom_type_scat_dispersion_imag
_atom_type_scat_source
C C 0.0033 0.0016 'International Tables Vol C Tables 4.2.6.8 and 6.1.1.4'
H H 0.0000 0.0000 'International Tables Vol C Tables 4.2.6.8 and 6.1.1.4'
O O 0.0106 0.0060 'International Tables Vol C Tables 4.2.6.8 and 6.1.1.4'
S S 0.1246 0.1234 'International Tables Vol C Tables 4.2.6.8 and 6.1.1.4'

loop_
_geom_angle_atom_site_label_1
_geom_angle_atom_site_label_2
_geom_angle_atom_site_label_3
_geom_angle
_geom_angle_site_symmetry_1
_geom_angle_site_symmetry_3
_geom_angle_publ_flag
O2 S1 O1 116.9(2) . . ?
O2 S1 C5 112.18(19) . . ?
O1 S1 C5 112.2(2) . . ?
O2 S1 C8 110.2(2) . . ?
O1 S1 C8 110.5(2) . . ?
C5 S1 C8 92.05(19) . . ?
C2 C1 C3 118.2(3) . 2_666 ?
C2 C1 H1B 120.9 . . ?
C3 C1 H1B 120.9 2_666 . ?
C1 C2 C3 121.6(4) . . ?
C1 C2 C6 129.5(3) . . ?
C3 C2 C6 108.9(3) . . ?
C4 C3 C1 132.8(3) . 2_666 ?
C4 C3 C2 106.8(3) . . ?
C1 C3 C2 120.2(3) 2_666 . ?
C3 C4 C5 108.0(3) . . ?
C3 C4 C7 138.7(4) . . ?
C5 C4 C7 113.1(3) . . ?
C6 C5 C4 111.5(3) . . ?
C6 C5 S1 137.5(3) . . ?
C4 C5 S1 110.9(3) . . ?
C5 C6 C2 104.8(3) . . ?
C5 C6 C13 129.9(4) . . ?
C2 C6 C13 125.3(3) . . ?
C12 C7 C8 119.4(4) . . ?
C12 C7 C4 129.3(4) . . ?
C8 C7 C4 111.3(4) . . ?
C9 C8 C7 121.6(4) . . ?
C9 C8 S1 125.6(3) . . ?
C7 C8 S1 112.7(3) . . ?
C8 C9 C10 118.0(4) . . ?
C8 C9 H9A 121.0 . . ?
C10 C9 H9A 121.0 . . ?
C11 C10 C9 120.5(4) . . ?
C11 C10 H10B 119.7 . . ?
C9 C10 H10B 119.7 . . ?
C10 C11 C12 121.6(4) . . ?
C10 C11 H11A 119.2 . . ?
C12 C11 H11A 119.2 . . ?
C11 C12 C7 118.8(4) . . ?
C11 C12 H12A 120.6 . . ?
C7 C12 H12A 120.6 . . ?
C14 C13 C18 118.5(4) . . ?
C14 C13 C6 120.9(4) . . ?
C18 C13 C6 120.6(4) . . ?
C13 C14 C15 120.0(4) . . ?
C13 C14 C19 119.2(4) . . ?
C15 C14 C19 120.8(4) . . ?
C16 C15 C14 123.1(4) . . ?
C16 C15 H15B 118.5 . . ?
C14 C15 H15B 118.5 . . ?
C15 C16 C17 116.3(4) . . ?
C15 C16 C21 122.1(4) . . ?
C17 C16 C21 121.6(4) . . ?
C16 C17 C18 122.7(4) . . ?
C16 C17 H17B 118.7 . . ?
C18 C17 H17B 118.7 . . ?
C13 C18 C17 119.4(4) . . ?
C13 C18 C20 120.4(4) . . ?
C17 C18 C20 120.2(4) . . ?
C14 C19 H19D 109.5 . . ?
C14 C19 H19E 109.5 . . ?
H19D C19 H19E 109.5 . . ?
C14 C19 H19F 109.5 . . ?
H19D C19 H19F 109.5 . . ?
H19E C19 H19F 109.5 . . ?
C18 C20 H20D 109.5 . . ?
C18 C20 H20E 109.5 . . ?
H20D C20 H20E 109.5 . . ?
C18 C20 H20F 109.5 . . ?
H20D C20 H20F 109.5 . . ?
H20E C20 H20F 109.5 . . ?
C22 C21 C24 108.9(4) . . ?
C22 C21 C23 108.6(4) . . ?
C24 C21 C23 108.1(4) . . ?
C22 C21 C16 111.5(3) . . ?
C24 C21 C16 107.9(3) . . ?
C23 C21 C16 111.6(4) . . ?
C21 C22 H22A 109.5 . . ?
C21 C22 H22B 109.5 . . ?
H22A C22 H22B 109.5 . . ?
C21 C22 H22C 109.5 . . ?
H22A C22 H22C 109.5 . . ?
H22B C22 H22C 109.5 . . ?
C21 C23 H23A 109.5 . . ?
C21 C23 H23B 109.5 . . ?
H23A C23 H23B 109.5 . . ?
C21 C23 H23C 109.5 . . ?
H23A C23 H23C 109.5 . . ?
H23B C23 H23C 109.5 . . ?
C21 C24 H24A 109.5 . . ?
C21 C24 H24B 109.5 . . ?
H24A C24 H24B 109.5 . . ?
C21 C24 H24C 109.5 . . ?
H24A C24 H24C 109.5 . . ?
H24B C24 H24C 109.5 . . ?
O1' S1' O2' 117.0(2) . . ?
O1' S1' C5' 112.4(2) . . ?
O2' S1' C5' 111.8(2) . . ?
O1' S1' C8' 111.1(2) . . ?
O2' S1' C8' 109.7(2) . . ?
C5' S1' C8' 92.0(2) . . ?
C2' C1' C3' 117.9(4) . 2_766 ?
C2' C1' H1'B 121.0 . . ?
C3' C1' H1'B 121.0 2_766 . ?
C1' C2' C3' 121.1(4) . . ?
C1' C2' C6' 129.3(4) . . ?
C3' C2' C6' 109.6(3) . . ?
C4' C3' C1' 132.3(4) . 2_766 ?
C4' C3' C2' 106.8(4) . . ?
C1' C3' C2' 120.9(4) 2_766 . ?
C3' C4' C7' 138.6(4) . . ?
C3' C4' C5' 107.0(4) . . ?
C7' C4' C5' 114.3(4) . . ?
C6' C5' C4' 112.3(4) . . ?
C6' C5' S1' 138.0(4) . . ?
C4' C5' S1' 109.7(3) . . ?
C5' C6' C13' 130.9(4) . . ?
C5' C6' C2' 104.3(4) . . ?
C13' C6' C2' 124.7(4) . . ?
C12' C7' C8' 118.5(4) . . ?
C12' C7' C4' 130.1(4) . . ?
C8' C7' C4' 111.2(4) . . ?
C9' C8' C7' 122.4(4) . . ?
C9' C8' S1' 124.8(4) . . ?
C7' C8' S1' 112.7(3) . . ?
C8' C9' C10' 117.5(5) . . ?
C8' C9' H9'A 121.2 . . ?
C10' C9' H9'A 121.2 . . ?
C11' C10' C9' 120.7(5) . . ?
C11' C10' H10A 119.6 . . ?
C9' C10' H10A 119.6 . . ?
C12' C11' C10' 121.6(5) . . ?
C12' C11' H11B 119.2 . . ?
C10' C11' H11B 119.2 . . ?
C11' C12' C7' 119.2(5) . . ?
C11' C12' H12B 120.4 . . ?
C7' C12' H12B 120.4 . . ?
C18' C13' C14' 119.5(4) . . ?
C18' C13' C6' 120.8(4) . . ?
C14' C13' C6' 119.6(4) . . ?
C15' C14' C13' 119.4(4) . . ?
C15' C14' C19' 119.8(4) . . ?
C13' C14' C19' 120.8(4) . . ?
C14' C15' C16' 122.2(4) . . ?
C14' C15' H15A 118.9 . . ?
C16' C15' H15A 118.9 . . ?
C17' C16' C15' 117.2(4) . . ?
C17' C16' C21' 123.1(5) . . ?
C15' C16' C21' 119.7(5) . . ?
C16' C17' C18' 122.6(4) . . ?
C16' C17' H17A 118.7 . . ?
C18' C17' H17A 118.7 . . ?
C13' C18' C17' 119.1(4) . . ?
C13' C18' C20' 120.7(4) . . ?
C17' C18' C20' 120.1(4) . . ?
C14' C19' H19A 109.5 . . ?
C14' C19' H19B 109.5 . . ?
H19A C19' H19B 109.5 . . ?
C14' C19' H19C 109.5 . . ?
H19A C19' H19C 109.5 . . ?
H19B C19' H19C 109.5 . . ?
C18' C20' H20A 109.5 . . ?
C18' C20' H20B 109.5 . . ?
H20A C20' H20B 109.5 . . ?
C18' C20' H20C 109.5 . . ?
H20A C20' H20C 109.5 . . ?
H20B C20' H20C 109.5 . . ?
C22' C21' C23' 111.9(9) . . ?
C22' C21' C24' 104.1(8) . . ?
C23' C21' C24' 108.7(7) . . ?
C22' C21' C16' 109.7(6) . . ?
C23' C21' C16' 109.8(5) . . ?
C24' C21' C16' 112.5(5) . . ?
C21' C22' H22D 109.5 . . ?
C21' C22' H22E 109.5 . . ?
H22D C22' H22E 109.5 . . ?
C21' C22' H22F 109.5 . . ?
H22D C22' H22F 109.5 . . ?
H22E C22' H22F 109.5 . . ?
C21' C23' H23D 109.5 . . ?
C21' C23' H23E 109.5 . . ?
H23D C23' H23E 109.5 . . ?
C21' C23' H23F 109.5 . . ?
H23D C23' H23F 109.5 . . ?
H23E C23' H23F 109.5 . . ?
C21' C24' H24D 109.5 . . ?
C21' C24' H24E 109.5 . . ?
H24D C24' H24E 109.5 . . ?
C21' C24' H24F 109.5 . . ?
H24D C24' H24F 109.5 . . ?
H24E C24' H24F 109.5 . . ?

loop_
_geom_bond_atom_site_label_1
_geom_bond_atom_site_label_2
_geom_bond_distance
_geom_bond_site_symmetry_2
_geom_bond_publ_flag
S1 O2 1.434(3) . ?
S1 O1 1.434(4) . ?
S1 C5 1.745(4) . ?
S1 C8 1.772(4) . ?
C1 C2 1.365(5) . ?
C1 C3 1.418(5) 2_666 ?
C1 H1B 0.9500 . ?
C2 C3 1.451(5) . ?
C2 C6 1.462(5) . ?
C3 C4 1.385(5) . ?
C3 C1 1.418(5) 2_666 ?
C4 C5 1.438(5) . ?
C4 C7 1.459(5) . ?
C5 C6 1.376(5) . ?
C6 C13 1.466(5) . ?
C7 C12 1.392(6) . ?
C7 C8 1.400(6) . ?
C8 C9 1.383(6) . ?
C9 C10 1.397(6) . ?
C9 H9A 0.9500 . ?
C10 C11 1.376(6) . ?
C10 H10B 0.9500 . ?
C11 C12 1.380(6) . ?
C11 H11A 0.9500 . ?
C12 H12A 0.9500 . ?
C13 C14 1.381(6) . ?
C13 C18 1.386(6) . ?
C14 C15 1.389(6) . ?
C14 C19 1.515(7) . ?
C15 C16 1.356(6) . ?
C15 H15B 0.9500 . ?
C16 C17 1.385(6) . ?
C16 C21 1.546(5) . ?
C17 C18 1.390(6) . ?
C17 H17B 0.9500 . ?
C18 C20 1.533(7) . ?
C19 H19D 0.9800 . ?
C19 H19E 0.9800 . ?
C19 H19F 0.9800 . ?
C20 H20D 0.9800 . ?
C20 H20E 0.9800 . ?
C20 H20F 0.9800 . ?
C21 C22 1.511(6) . ?
C21 C24 1.522(6) . ?
C21 C23 1.533(6) . ?
C22 H22A 0.9800 . ?
C22 H22B 0.9800 . ?
C22 H22C 0.9800 . ?
C23 H23A 0.9800 . ?
C23 H23B 0.9800 . ?
C23 H23C 0.9800 . ?
C24 H24A 0.9800 . ?
C24 H24B 0.9800 . ?
C24 H24C 0.9800 . ?
S1' O1' 1.430(3) . ?
S1' O2' 1.443(3) . ?
S1' C5' 1.746(4) . ?
S1' C8' 1.771(5) . ?
C1' C2' 1.377(5) . ?
C1' C3' 1.410(6) 2_766 ?
C1' H1'B 0.9500 . ?
C2' C3' 1.445(6) . ?
C2' C6' 1.470(6) . ?
C3' C4' 1.409(6) . ?
C3' C1' 1.410(6) 2_766 ?
C4' C7' 1.433(6) . ?
C4' C5' 1.445(6) . ?
C5' C6' 1.377(6) . ?
C6' C13' 1.464(6) . ?
C7' C12' 1.397(6) . ?
C7' C8' 1.397(6) . ?
C8' C9' 1.386(6) . ?
C9' C10' 1.393(7) . ?
C9' H9'A 0.9500 . ?
C10' C11' 1.376(7) . ?
C10' H10A 0.9500 . ?
C11' C12' 1.376(6) . ?
C11' H11B 0.9500 . ?
C12' H12B 0.9500 . ?
C13' C18' 1.387(6) . ?
C13' C14' 1.396(6) . ?
C14' C15' 1.385(6) . ?
C14' C19' 1.519(6) . ?
C15' C16' 1.386(6) . ?
C15' H15A 0.9500 . ?
C16' C17' 1.375(6) . ?
C16' C21' 1.527(7) . ?
C17' C18' 1.393(6) . ?
C17' H17A 0.9500 . ?
C18' C20' 1.524(6) . ?
C19' H19A 0.9800 . ?
C19' H19B 0.9800 . ?
C19' H19C 0.9800 . ?
C20' H20A 0.9800 . ?
C20' H20B 0.9800 . ?
C20' H20C 0.9800 . ?
C21' C22' 1.406(11) . ?
C21' C23' 1.492(10) . ?
C21' C24' 1.509(10) . ?
C22' H22D 0.9800 . ?
C22' H22E 0.9800 . ?
C22' H22F 0.9800 . ?
C23' H23D 0.9800 . ?
C23' H23E 0.9800 . ?
C23' H23F 0.9800 . ?
C24' H24D 0.9800 . ?
C24' H24E 0.9800 . ?
C24' H24F 0.9800 . ?

loop_
_geom_torsion_atom_site_label_1
_geom_torsion_atom_site_label_2
_geom_torsion_atom_site_label_3
_geom_torsion_atom_site_label_4
_geom_torsion
_geom_torsion_site_symmetry_1
_geom_torsion_site_symmetry_2
_geom_torsion_site_symmetry_3
_geom_torsion_site_symmetry_4
_geom_torsion_publ_flag
C3 C1 C2 C3 0.3(6) 2_666 . . . ?
C3 C1 C2 C6 178.3(4) 2_666 . . . ?
C1 C2 C3 C4 177.0(4) . . . . ?
C6 C2 C3 C4 -1.4(5) . . . . ?
C1 C2 C3 C1 -0.3(7) . . . 2_666 ?
C6 C2 C3 C1 -178.7(3) . . . 2_666 ?
C1 C3 C4 C5 178.3(4) 2_666 . . . ?
C2 C3 C4 C5 1.6(5) . . . . ?
C1 C3 C4 C7 5.7(9) 2_666 . . . ?
C2 C3 C4 C7 -171.0(5) . . . . ?
C3 C4 C5 C6 -1.3(5) . . . . ?
C7 C4 C5 C6 173.4(4) . . . . ?
C3 C4 C5 S1 -177.8(3) . . . . ?
C7 C4 C5 S1 -3.1(5) . . . . ?
O2 S1 C5 C6 -60.0(5) . . . . ?
O1 S1 C5 C6 74.0(5) . . . . ?
C8 S1 C5 C6 -172.9(5) . . . . ?
O2 S1 C5 C4 115.2(3) . . . . ?
O1 S1 C5 C4 -110.8(3) . . . . ?
C8 S1 C5 C4 2.3(3) . . . . ?
C4 C5 C6 C2 0.3(5) . . . . ?
S1 C5 C6 C2 175.5(4) . . . . ?
C4 C5 C6 C13 -178.7(4) . . . . ?
S1 C5 C6 C13 -3.5(8) . . . . ?
C1 C2 C6 C5 -177.6(4) . . . . ?
C3 C2 C6 C5 0.7(5) . . . . ?
C1 C2 C6 C13 1.5(7) . . . . ?
C3 C2 C6 C13 179.8(4) . . . . ?
C3 C4 C7 C12 -3.4(9) . . . . ?
C5 C4 C7 C12 -175.7(4) . . . . ?
C3 C4 C7 C8 174.7(5) . . . . ?
C5 C4 C7 C8 2.3(5) . . . . ?
C12 C7 C8 C9 1.0(7) . . . . ?
C4 C7 C8 C9 -177.2(4) . . . . ?
C12 C7 C8 S1 177.7(3) . . . . ?
C4 C7 C8 S1 -0.5(5) . . . . ?
O2 S1 C8 C9 60.9(4) . . . . ?
O1 S1 C8 C9 -69.8(5) . . . . ?
C5 S1 C8 C9 175.5(4) . . . . ?
O2 S1 C8 C7 -115.6(3) . . . . ?
O1 S1 C8 C7 113.6(4) . . . . ?
C5 S1 C8 C7 -1.1(4) . . . . ?
C7 C8 C9 C10 -0.4(7) . . . . ?
S1 C8 C9 C10 -176.7(4) . . . . ?
C8 C9 C10 C11 0.1(7) . . . . ?
C9 C10 C11 C12 -0.5(8) . . . . ?
C10 C11 C12 C7 1.1(7) . . . . ?
C8 C7 C12 C11 -1.3(6) . . . . ?
C4 C7 C12 C11 176.6(4) . . . . ?
C5 C6 C13 C14 -89.0(6) . . . . ?
C2 C6 C13 C14 92.1(5) . . . . ?
C5 C6 C13 C18 92.5(6) . . . . ?
C2 C6 C13 C18 -86.4(5) . . . . ?
C18 C13 C14 C15 -2.4(7) . . . . ?
C6 C13 C14 C15 179.1(4) . . . . ?
C18 C13 C14 C19 178.5(6) . . . . ?
C6 C13 C14 C19 0.0(8) . . . . ?
C13 C14 C15 C16 0.5(8) . . . . ?
C19 C14 C15 C16 179.6(6) . . . . ?
C14 C15 C16 C17 1.6(7) . . . . ?
C14 C15 C16 C21 179.6(5) . . . . ?
C15 C16 C17 C18 -1.9(7) . . . . ?
C21 C16 C17 C18 -179.9(4) . . . . ?
C14 C13 C18 C17 2.1(7) . . . . ?
C6 C13 C18 C17 -179.4(4) . . . . ?
C14 C13 C18 C20 -177.6(5) . . . . ?
C6 C13 C18 C20 0.9(7) . . . . ?
C16 C17 C18 C13 0.1(7) . . . . ?
C16 C17 C18 C20 179.8(5) . . . . ?
C15 C16 C21 C22 31.0(6) . . . . ?
C17 C16 C21 C22 -151.2(5) . . . . ?
C15 C16 C21 C24 -88.7(5) . . . . ?
C17 C16 C21 C24 89.2(5) . . . . ?
C15 C16 C21 C23 152.6(5) . . . . ?
C17 C16 C21 C23 -29.5(6) . . . . ?
C3' C1' C2' C3' -0.6(6) 2_766 . . . ?
C3' C1' C2' C6' 178.7(4) 2_766 . . . ?
C1' C2' C3' C4' 179.3(4) . . . . ?
C6' C2' C3' C4' -0.1(4) . . . . ?
C1' C2' C3' C1' 0.6(6) . . . 2_766 ?
C6' C2' C3' C1' -178.8(4) . . . 2_766 ?
C1' C3' C4' C7' 2.7(9) 2_766 . . . ?
C2' C3' C4' C7' -175.7(5) . . . . ?
C1' C3' C4' C5' 179.1(4) 2_766 . . . ?
C2' C3' C4' C5' 0.6(4) . . . . ?
C3' C4' C5' C6' -0.9(5) . . . . ?
C7' C4' C5' C6' 176.4(3) . . . . ?
C3' C4' C5' S1' 179.4(3) . . . . ?
C7' C4' C5' S1' -3.2(5) . . . . ?
O1' S1' C5' C6' 69.5(5) . . . . ?
O2' S1' C5' C6' -64.5(5) . . . . ?
C8' S1' C5' C6' -176.6(5) . . . . ?
O1' S1' C5' C4' -110.9(3) . . . . ?
O2' S1' C5' C4' 115.1(3) . . . . ?
C8' S1' C5' C4' 2.9(3) . . . . ?
C4' C5' C6' C13' -177.6(4) . . . . ?
S1' C5' C6' C13' 2.0(8) . . . . ?
C4' C5' C6' C2' 0.8(5) . . . . ?
S1' C5' C6' C2' -179.7(4) . . . . ?
C1' C2' C6' C5' -179.7(4) . . . . ?
C3' C2' C6' C5' -0.4(4) . . . . ?
C1' C2' C6' C13' -1.2(7) . . . . ?
C3' C2' C6' C13' 178.1(4) . . . . ?
C3' C4' C7' C12' 3.1(8) . . . . ?
C5' C4' C7' C12' -173.0(4) . . . . ?
C3' C4' C7' C8' 177.9(5) . . . . ?
C5' C4' C7' C8' 1.7(5) . . . . ?
C12' C7' C8' C9' -1.2(7) . . . . ?
C4' C7' C8' C9' -176.6(4) . . . . ?
C12' C7' C8' S1' 176.0(3) . . . . ?
C4' C7' C8' S1' 0.5(5) . . . . ?
O1' S1' C8' C9' -70.0(4) . . . . ?
O2' S1' C8' C9' 60.9(4) . . . . ?
C5' S1' C8' C9' 175.0(4) . . . . ?
O1' S1' C8' C7' 112.9(3) . . . . ?
O2' S1' C8' C7' -116.2(3) . . . . ?
C5' S1' C8' C7' -2.1(3) . . . . ?
C7' C8' C9' C10' 2.0(7) . . . . ?
S1' C8' C9' C10' -174.8(4) . . . . ?
C8' C9' C10' C11' -1.4(8) . . . . ?
C9' C10' C11' C12' 0.1(8) . . . . ?
C10' C11' C12' C7' 0.8(7) . . . . ?
C8' C7' C12' C11' -0.3(7) . . . . ?
C4' C7' C12' C11' 174.1(4) . . . . ?
C5' C6' C13' C18' -106.7(5) . . . . ?
C2' C6' C13' C18' 75.3(5) . . . . ?
C5' C6' C13' C14' 76.4(6) . . . . ?
C2' C6' C13' C14' -101.7(5) . . . . ?
C18' C13' C14' C15' 2.3(7) . . . . ?
C6' C13' C14' C15' 179.2(4) . . . . ?
C18' C13' C14' C19' -177.4(4) . . . . ?
C6' C13' C14' C19' -0.5(7) . . . . ?
C13' C14' C15' C16' -1.6(7) . . . . ?
C19' C14' C15' C16' 178.1(5) . . . . ?
C14' C15' C16' C17' 0.7(7) . . . . ?
C14' C15' C16' C21' 179.1(5) . . . . ?
C15' C16' C17' C18' -0.4(7) . . . . ?
C21' C16' C17' C18' -178.8(5) . . . . ?
C14' C13' C18' C17' -2.0(6) . . . . ?
C6' C13' C18' C17' -178.9(4) . . . . ?
C14' C13' C18' C20' -178.9(4) . . . . ?
C6' C13' C18' C20' 4.2(6) . . . . ?
C16' C17' C18' C13' 1.1(7) . . . . ?
C16' C17' C18' C20' 178.0(4) . . . . ?
C17' C16' C21' C22' 119.2(9) . . . . ?
C15' C16' C21' C22' -59.1(10) . . . . ?
C17' C16' C21' C23' -117.5(8) . . . . ?
C15' C16' C21' C23' 64.2(9) . . . . ?
C17' C16' C21' C24' 3.8(9) . . . . ?
C15' C16' C21' C24' -174.5(7) . . . . ?

loop_
_platon_squeeze_void_nr
_platon_squeeze_void_average_x
_platon_squeeze_void_average_y
_platon_squeeze_void_average_z
_platon_squeeze_void_volume
_platon_squeeze_void_count_electrons
_platon_squeeze_void_content
1 -0.044 -0.064 0.436 664 208 ' '
